data_1555955
loop_
_publ_author_name
'Han, Yixin'
'Breitler, Simon'
'Zheng, Shao-Liang'
'Corey, E. J.'

_publ_section_title
;
 Enantioselective Conversion of Achiral Cyclohexadienones to Chiral
 Cyclohexenones by Desymmetrization.
;
_journal_issue 23
_journal_name_full 'Organic letters'
_journal_page_first 6172
_journal_page_last 6175
_journal_paper_doi 10.1021/acs.orglett.6b03186
_journal_volume 18
_journal_year 2016
_chemical_absolute_configuration ad
_chemical_formula_sum 'C13 H15 Cl O'
_chemical_formula_weight 222.70
_space_group_crystal_system orthorhombic
_space_group_IT_number 19
_space_group_name_Hall 'P 2ac 2ab'
_space_group_name_H-M_alt 'P 21 21 21'
_atom_sites_solution_hydrogens geom
_audit_creation_method SHELXL-2014/7
_cell_angle_alpha 90
_cell_angle_beta 90
_cell_angle_gamma 90
_cell_formula_units_Z 4
_cell_length_a 8.7518(2)
_cell_length_b 8.9722(2)
_cell_length_c 13.5378(3)
_cell_measurement_reflns_used 9859
_cell_measurement_temperature 100(2)
_cell_measurement_theta_max 65.6
_cell_measurement_theta_min 2.49
_cell_volume 1063.03(4)
_computing_cell_refinement 'SAINT 8.35A (Bruker-AXS, 2015)'
_computing_data_collection 'APEX3 v2016.1-0 (Bruker-AXS, 2016)'
_computing_data_reduction 'SAINT 8.35A (Bruker-AXS, 2015)'
_computing_molecular_graphics 'Bruker SHELXTL (Sheldrick, 2015)'
_computing_publication_material 'Bruker SHELXTL (Sheldrick, 2015)'
_computing_structure_refinement 'SHELXL-2014 (Sheldrick, 2015)'
_computing_structure_solution 'SHELXT-2014 (Sheldrick, 2015)'
_diffrn_ambient_temperature 100(2)
_diffrn_measured_fraction_theta_full 0.998
_diffrn_measured_fraction_theta_max 0.997
_diffrn_measurement_device_type
;
Bruker D8 goniometer with CCD area detector  
;
_diffrn_measurement_method 'omega and phi scans'
_diffrn_radiation_monochromator graphite
_diffrn_radiation_source 'I\mS microfocus tube'
_diffrn_radiation_type CuK\a
_diffrn_radiation_wavelength 1.54178
_diffrn_reflns_av_R_equivalents 0.0256
_diffrn_reflns_av_unetI/netI 0.0091
_diffrn_reflns_Laue_measured_fraction_full 0.998
_diffrn_reflns_Laue_measured_fraction_max 0.997
_diffrn_reflns_limit_h_max 9
_diffrn_reflns_limit_h_min -10
_diffrn_reflns_limit_k_max 10
_diffrn_reflns_limit_k_min -10
_diffrn_reflns_limit_l_max 16
_diffrn_reflns_limit_l_min -16
_diffrn_reflns_number 26362
_diffrn_reflns_point_group_measured_fraction_full 0.998
_diffrn_reflns_point_group_measured_fraction_max 0.997
_diffrn_reflns_theta_full 66.500
_diffrn_reflns_theta_max 66.721
_diffrn_reflns_theta_min 5.916
_exptl_absorpt_coefficient_mu 2.906
_exptl_absorpt_correction_T_max 0.8642
_exptl_absorpt_correction_T_min 0.7847
_exptl_absorpt_correction_type multi-scan
_exptl_absorpt_process_details sadabs
_exptl_crystal_colour colorless
_exptl_crystal_density_diffrn 1.392
_exptl_crystal_description block
_exptl_crystal_F_000 472
_exptl_crystal_size_max 0.180
_exptl_crystal_size_mid 0.140
_exptl_crystal_size_min 0.120
_refine_diff_density_max 0.199
_refine_diff_density_min -0.140
_refine_diff_density_rms 0.033
_refine_ls_abs_structure_details
;
 Flack x determined using 763 quotients [(I+)-(I-)]/[(I+)+(I-)]
 (Parsons, Flack and Wagner, Acta Cryst. B69 (2013) 249-259).
;
_refine_ls_abs_structure_Flack -0.002(3)
_refine_ls_extinction_method none
_refine_ls_goodness_of_fit_ref 1.089
_refine_ls_hydrogen_treatment constr
_refine_ls_matrix_type full
_refine_ls_number_parameters 137
_refine_ls_number_reflns 1877
_refine_ls_number_restraints 0
_refine_ls_restrained_S_all 1.089
_refine_ls_R_factor_all 0.0201
_refine_ls_R_factor_gt 0.0201
_refine_ls_shift/su_max 0.000
_refine_ls_shift/su_mean 0.000
_refine_ls_structure_factor_coef Fsqd
_refine_ls_weighting_details 'w=1/[\s^2^(Fo^2^)+(0.0236P)^2^+0.3953P] where P=(Fo^2^+2Fc^2^)/3'
_refine_ls_weighting_scheme calc
_refine_ls_wR_factor_gt 0.0523
_refine_ls_wR_factor_ref 0.0524
_reflns_Friedel_coverage 0.696
_reflns_Friedel_fraction_full 0.999
_reflns_Friedel_fraction_max 0.996
_reflns_number_gt 1876
_reflns_number_total 1877
_reflns_threshold_expression 'I > 2\s(I)'
_cod_data_source_file ol6b03186_si_001.cif
_cod_data_source_block SB-IV-630
_cod_database_code 1555955
_shelx_shelxl_version_number 2014/7
_shelx_space_group_comment
;
The symmetry employed for this shelxl refinement is uniquely defined
by the following loop, which should always be used as a source of
symmetry information in preference to the above space-group names.
They are only intended as comments.
;
_shelx_estimated_absorpt_t_min 0.623
_shelx_estimated_absorpt_t_max 0.722

loop_
_space_group_symop_operation_xyz
'x, y, z'
'-x+1/2, -y, z+1/2'
'-x, y+1/2, -z+1/2'
'x+1/2, -y+1/2, -z'

loop_
_atom_site_label
_atom_site_type_symbol
_atom_site_fract_x
_atom_site_fract_y
_atom_site_fract_z
_atom_site_U_iso_or_equiv
_atom_site_adp_type
_atom_site_occupancy
_atom_site_site_symmetry_order
_atom_site_calc_flag
_atom_site_refinement_flags_posn
_atom_site_refinement_flags_adp
Cl1 Cl 0.70147(5) 0.87314(5) 0.05941(3) 0.02064(13) Uani 1 1 d . .
O1 O 0.42658(15) 0.63677(17) 0.17336(10) 0.0210(3) Uani 1 1 d . .
C1 C 0.6827(2) 0.7829(2) 0.44202(14) 0.0196(4) Uani 1 1 d . .
H1A H 0.6851 0.7547 0.5127 0.024 Uiso 1 1 calc R U
H1B H 0.6527 0.8887 0.4346 0.024 Uiso 1 1 calc R U
C2 C 0.5850(2) 0.6769(2) 0.37909(14) 0.0173(4) Uani 1 1 d . .
H2 H 0.4754 0.6673 0.3990 0.021 Uiso 1 1 calc R U
C3 C 0.6153(2) 0.7484(2) 0.27400(14) 0.0135(4) Uani 1 1 d . .
H3 H 0.5540 0.8422 0.2693 0.016 Uiso 1 1 calc R U
C4 C 0.5617(2) 0.6446(2) 0.19362(13) 0.0137(4) Uani 1 1 d . .
C5 C 0.6761(2) 0.5436(2) 0.14396(14) 0.0153(4) Uani 1 1 d . .
H5A H 0.6366 0.5175 0.0776 0.018 Uiso 1 1 calc R U
H5B H 0.6831 0.4501 0.1825 0.018 Uiso 1 1 calc R U
C6 C 0.8351(2) 0.6063(2) 0.13224(13) 0.0152(4) Uani 1 1 d . .
H6 H 0.9142 0.5321 0.1117 0.018 Uiso 1 1 calc R U
C7 C 0.8932(2) 0.7288(2) 0.20035(14) 0.0145(4) Uani 1 1 d . .
C8 C 0.7880(2) 0.7926(2) 0.27923(13) 0.0132(4) Uani 1 1 d . .
H8 H 0.7945 0.9037 0.2755 0.016 Uiso 1 1 calc R U
C9 C 0.8318(2) 0.7446(2) 0.38736(14) 0.0168(4) Uani 1 1 d . .
H9 H 0.9268 0.7909 0.4148 0.020 Uiso 1 1 calc R U
C10 C 0.8257(2) 0.5761(2) 0.39031(14) 0.0187(4) Uani 1 1 d . .
H10 H 0.9109 0.5110 0.3951 0.022 Uiso 1 1 calc R U
C11 C 0.6797(2) 0.5354(2) 0.38500(13) 0.0194(4) Uani 1 1 d . .
H11 H 0.6417 0.4362 0.3849 0.023 Uiso 1 1 calc R U
C12 C 0.8599(2) 0.7614(2) 0.09300(14) 0.0165(4) Uani 1 1 d . .
H12 H 0.9522 0.7736 0.0502 0.020 Uiso 1 1 calc R U
C13 C 1.0618(2) 0.7266(2) 0.22679(15) 0.0195(4) Uani 1 1 d . .
H13A H 1.0933 0.8259 0.2490 0.029 Uiso 1 1 calc R U
H13B H 1.1217 0.6980 0.1686 0.029 Uiso 1 1 calc R U
H13C H 1.0793 0.6543 0.2799 0.029 Uiso 1 1 calc R U

loop_
_atom_site_aniso_label
_atom_site_aniso_U_11
_atom_site_aniso_U_22
_atom_site_aniso_U_33
_atom_site_aniso_U_23
_atom_site_aniso_U_13
_atom_site_aniso_U_12
Cl1 0.0205(2) 0.0221(2) 0.0193(2) 0.00724(18) -0.00096(18) 0.00059(19)
O1 0.0126(6) 0.0254(7) 0.0249(7) -0.0021(6) -0.0035(5) -0.0011(6)
C1 0.0204(10) 0.0233(10) 0.0151(9) -0.0031(8) 0.0018(9) -0.0013(8)
C2 0.0157(9) 0.0222(10) 0.0139(9) -0.0013(8) 0.0035(8) -0.0028(8)
C3 0.0112(8) 0.0128(9) 0.0166(9) -0.0004(8) 0.0014(7) 0.0009(7)
C4 0.0143(9) 0.0139(9) 0.0129(8) 0.0047(7) 0.0002(7) -0.0024(8)
C5 0.0154(10) 0.0161(9) 0.0145(9) -0.0019(7) -0.0005(7) -0.0025(8)
C6 0.0133(9) 0.0165(10) 0.0159(9) -0.0016(8) 0.0012(7) 0.0007(8)
C7 0.0122(9) 0.0149(9) 0.0163(9) 0.0008(7) 0.0007(7) -0.0012(7)
C8 0.0132(9) 0.0122(8) 0.0143(9) -0.0011(7) -0.0008(8) -0.0012(7)
C9 0.0158(9) 0.0205(10) 0.0141(9) -0.0023(8) -0.0025(8) -0.0022(8)
C10 0.0238(10) 0.0206(10) 0.0119(9) 0.0026(7) -0.0029(8) 0.0034(8)
C11 0.0280(11) 0.0181(10) 0.0122(9) 0.0028(8) 0.0014(8) -0.0036(9)
C12 0.0133(8) 0.0191(10) 0.0172(10) 0.0010(8) 0.0018(7) -0.0003(8)
C13 0.0134(9) 0.0235(9) 0.0217(10) 0.0000(8) 0.0012(8) -0.0009(8)

loop_
_atom_type_symbol
_atom_type_description
_atom_type_scat_dispersion_real
_atom_type_scat_dispersion_imag
_atom_type_scat_source
C C 0.0181 0.0091 'International Tables Vol C Tables 4.2.6.8 and 6.1.1.4'
H H 0.0000 0.0000 'International Tables Vol C Tables 4.2.6.8 and 6.1.1.4'
Cl Cl 0.3639 0.7018 'International Tables Vol C Tables 4.2.6.8 and 6.1.1.4'
O O 0.0492 0.0322 'International Tables Vol C Tables 4.2.6.8 and 6.1.1.4'

loop_
_geom_angle_atom_site_label_1
_geom_angle_atom_site_label_2
_geom_angle_atom_site_label_3
_geom_angle
C2 C1 C9 93.86(15)
C2 C1 H1A 113.0
C9 C1 H1A 112.9
C2 C1 H1B 113.0
C9 C1 H1B 112.9
H1A C1 H1B 110.4
C11 C2 C1 100.64(16)
C11 C2 C3 107.16(15)
C1 C2 C3 98.90(15)
C11 C2 H2 115.9
C1 C2 H2 115.9
C3 C2 H2 115.9
C4 C3 C8 119.32(15)
C4 C3 C2 110.28(15)
C8 C3 C2 102.92(15)
C4 C3 H3 107.9
C8 C3 H3 107.9
C2 C3 H3 107.9
O1 C4 C3 120.04(17)
O1 C4 C5 120.70(17)
C3 C4 C5 119.13(15)
C4 C5 C6 115.76(16)
C4 C5 H5A 108.3
C6 C5 H5A 108.3
C4 C5 H5B 108.3
C6 C5 H5B 108.3
H5A C5 H5B 107.4
C12 C6 C5 120.98(16)
C12 C6 C7 59.87(12)
C5 C6 C7 120.91(16)
C12 C6 H6 114.7
C5 C6 H6 114.7
C7 C6 H6 114.7
C12 C7 C13 114.65(16)
C12 C7 C8 119.04(16)
C13 C7 C8 115.31(16)
C12 C7 C6 59.51(12)
C13 C7 C6 117.24(16)
C8 C7 C6 119.64(15)
C7 C8 C3 117.23(15)
C7 C8 C9 113.76(15)
C3 C8 C9 102.01(14)
C7 C8 H8 107.8
C3 C8 H8 107.8
C9 C8 H8 107.8
C10 C9 C1 100.37(16)
C10 C9 C8 106.81(15)
C1 C9 C8 100.37(14)
C10 C9 H9 115.7
C1 C9 H9 115.7
C8 C9 H9 115.7
C11 C10 C9 107.87(18)
C11 C10 H10 126.1
C9 C10 H10 126.1
C10 C11 C2 107.28(17)
C10 C11 H11 126.4
C2 C11 H11 126.4
C6 C12 C7 60.62(12)
C6 C12 Cl1 120.08(14)
C7 C12 Cl1 120.52(14)
C6 C12 H12 115.0
C7 C12 H12 115.0
Cl1 C12 H12 115.0
C7 C13 H13A 109.5
C7 C13 H13B 109.5
H13A C13 H13B 109.5
C7 C13 H13C 109.5
H13A C13 H13C 109.5
H13B C13 H13C 109.5

loop_
_geom_bond_atom_site_label_1
_geom_bond_atom_site_label_2
_geom_bond_distance
Cl1 C12 1.770(2)
O1 C4 1.216(2)
C1 C2 1.536(3)
C1 C9 1.539(3)
C1 H1A 0.9900
C1 H1B 0.9900
C2 C11 1.518(3)
C2 C3 1.583(3)
C2 H2 1.0000
C3 C4 1.507(3)
C3 C8 1.565(2)
C3 H3 1.0000
C4 C5 1.508(3)
C5 C6 1.510(3)
C5 H5A 0.9900
C5 H5B 0.9900
C6 C12 1.505(3)
C6 C7 1.522(3)
C6 H6 1.0000
C7 C12 1.511(3)
C7 C13 1.518(3)
C7 C8 1.522(3)
C8 C9 1.573(3)
C8 H8 1.0000
C9 C10 1.513(3)
C9 H9 1.0000
C10 C11 1.331(3)
C10 H10 0.9500
C11 H11 0.9500
C12 H12 1.0000
C13 H13A 0.9800
C13 H13B 0.9800
C13 H13C 0.9800

loop_
_geom_torsion_atom_site_label_1
_geom_torsion_atom_site_label_2
_geom_torsion_atom_site_label_3
_geom_torsion_atom_site_label_4
_geom_torsion
C9 C1 C2 C11 49.55(16)
C9 C1 C2 C3 -59.92(16)
C11 C2 C3 C4 62.67(19)
C1 C2 C3 C4 166.79(15)
C11 C2 C3 C8 -65.68(17)
C1 C2 C3 C8 38.44(17)
C8 C3 C4 O1 -162.38(17)
C2 C3 C4 O1 78.9(2)
C8 C3 C4 C5 21.8(2)
C2 C3 C4 C5 -96.98(19)
O1 C4 C5 C6 150.26(18)
C3 C4 C5 C6 -33.9(2)
C4 C5 C6 C12 -47.1(2)
C4 C5 C6 C7 24.1(2)
C5 C6 C7 C12 -110.25(19)
C12 C6 C7 C13 -103.95(18)
C5 C6 C7 C13 145.80(18)
C12 C6 C7 C8 108.25(19)
C5 C6 C7 C8 -2.0(3)
C12 C7 C8 C3 58.8(2)
C13 C7 C8 C3 -159.03(17)
C6 C7 C8 C3 -10.6(2)
C12 C7 C8 C9 177.59(16)
C13 C7 C8 C9 -40.2(2)
C6 C7 C8 C9 108.19(19)
C4 C3 C8 C7 1.0(2)
C2 C3 C8 C7 123.42(17)
C4 C3 C8 C9 -123.98(17)
C2 C3 C8 C9 -1.52(16)
C2 C1 C9 C10 -49.65(16)
C2 C1 C9 C8 59.76(16)
C7 C8 C9 C10 -58.9(2)
C3 C8 C9 C10 68.28(18)
C7 C8 C9 C1 -163.19(15)
C3 C8 C9 C1 -35.98(16)
C1 C9 C10 C11 33.3(2)
C8 C9 C10 C11 -70.93(19)
C9 C10 C11 C2 -0.4(2)
C1 C2 C11 C10 -32.8(2)
C3 C2 C11 C10 70.08(19)
C5 C6 C12 C7 110.14(19)
C5 C6 C12 Cl1 -0.2(2)
C7 C6 C12 Cl1 -110.33(16)
C13 C7 C12 C6 108.32(19)
C8 C7 C12 C6 -109.23(18)
C13 C7 C12 Cl1 -142.06(15)
C8 C7 C12 Cl1 0.4(2)
C6 C7 C12 Cl1 109.62(17)
